data_7123619
loop_
_publ_author_name
'Zheng, Qixuan'
'Rood, Samantha L.'
'Unruh, Daniel K.'
'Hutchins, Kristin M.'

_publ_section_title
;
 Unique supramolecular complex of diclofenac: structural robustness,
 crystal-to-crystal solvent exchange, and mechanochemical synthesis
;
_journal_name_full 'Chemical Communications'
_journal_paper_doi 10.1039/C9CC03946E
_journal_year 2019
_chemical_formula_sum 'C38 H30 Cl4 N4 O4'
_chemical_formula_weight 748.46
_space_group_IT_number 2
_space_group_name_Hall '-P 1'
_space_group_name_H-M_alt 'P -1'
_symmetry_cell_setting triclinic
_symmetry_Int_Tables_number 2
_symmetry_space_group_name_Hall '-P 1'
_symmetry_space_group_name_H-M 'P -1'
_atom_sites_solution_hydrogens mixed
_atom_sites_solution_primary dual
_atom_sites_solution_secondary difmap
_audit_creation_date 2018-09-13T10:08:26-00:00
_audit_creation_method 'WinGX routine CIF_UPDATE'
_audit_update_record
;
2019-04-09 deposited with the CCDC.    2019-06-07 downloaded from the CCDC.
;
_cell_angle_alpha 113.957(3)
_cell_angle_beta 90.600(3)
_cell_angle_gamma 105.072(3)
_cell_formula_units_Z 2
_cell_length_a 8.6025(16)
_cell_length_b 14.743(3)
_cell_length_c 15.818(3)
_cell_measurement_reflns_used 9967
_cell_measurement_temperature 200(2)
_cell_measurement_theta_max 22.66
_cell_measurement_theta_min 2.47
_cell_volume 1754.9(6)
_computing_cell_refinement 'Bruker SAINT'
_computing_data_collection 'Bruker APEX2'
_computing_data_reduction 'Bruker SAINT'
_computing_structure_refinement 'SHELXL-2016/6 (Sheldrick, 2016)'
_computing_structure_solution 'SHELXT 2014/5 (Sheldrick, 2014)'
_diffrn_ambient_temperature 200(2)
_diffrn_measured_fraction_theta_full 0.999
_diffrn_measured_fraction_theta_max 0.995
_diffrn_measurement_device_type 'Bruker APEX-II CCD'
_diffrn_measurement_method '\w scans'
_diffrn_radiation_monochromator graphite
_diffrn_radiation_source 'fine-focus sealed tube'
_diffrn_radiation_type MoK\a
_diffrn_radiation_wavelength 0.71073
_diffrn_reflns_av_R_equivalents 0.0311
_diffrn_reflns_av_unetI/netI 0.0296
_diffrn_reflns_Laue_measured_fraction_full 0.999
_diffrn_reflns_Laue_measured_fraction_max 0.995
_diffrn_reflns_limit_h_max 11
_diffrn_reflns_limit_h_min -11
_diffrn_reflns_limit_k_max 18
_diffrn_reflns_limit_k_min -18
_diffrn_reflns_limit_l_max 20
_diffrn_reflns_limit_l_min -20
_diffrn_reflns_number 40056
_diffrn_reflns_point_group_measured_fraction_full 0.999
_diffrn_reflns_point_group_measured_fraction_max 0.995
_diffrn_reflns_theta_full 25.242
_diffrn_reflns_theta_max 27.284
_diffrn_reflns_theta_min 1.421
_exptl_absorpt_coefficient_mu 0.385
_exptl_absorpt_correction_T_max 0.7455
_exptl_absorpt_correction_T_min 0.7079
_exptl_absorpt_correction_type multi-scan
_exptl_absorpt_process_details SADABS
_exptl_crystal_colour yellow
_exptl_crystal_density_diffrn 1.416
_exptl_crystal_description blocky
_exptl_crystal_F_000 772
_exptl_crystal_recrystallization_method 'Re-crystallisation from solvent'
_exptl_crystal_size_max 0.48
_exptl_crystal_size_mid 0.27
_exptl_crystal_size_min 0.25
_refine_diff_density_max 0.178
_refine_diff_density_min -0.271
_refine_diff_density_rms 0.043
_refine_ls_extinction_method none
_refine_ls_goodness_of_fit_ref 1.04
_refine_ls_hydrogen_treatment mixed
_refine_ls_matrix_type full
_refine_ls_number_parameters 605
_refine_ls_number_reflns 7844
_refine_ls_number_restraints 268
_refine_ls_restrained_S_all 1.069
_refine_ls_R_factor_all 0.0685
_refine_ls_R_factor_gt 0.0418
_refine_ls_shift/su_max 0.001
_refine_ls_shift/su_mean 0
_refine_ls_structure_factor_coef Fsqd
_refine_ls_weighting_details 'w=1/[\s^2^(Fo^2^)+(0.0534P)^2^+0.2719P] where P=(Fo^2^+2Fc^2^)/3'
_refine_ls_weighting_scheme calc
_refine_ls_wR_factor_gt 0.1011
_refine_ls_wR_factor_ref 0.1155
_reflns_Friedel_coverage 0
_reflns_number_gt 5331
_reflns_number_total 7844
_reflns_threshold_expression 'I > 2\s(I)'
_cod_data_source_file c9cc03946e2.cif
_cod_data_source_block diclofenac4-4'-BIPY
_cod_database_code 7123619
_shelx_estimated_absorpt_t_min 0.837
_shelx_estimated_absorpt_t_max 0.91

loop_
_symmetry_equiv_pos_as_xyz
'x, y, z'
'-x, -y, -z'

loop_
_atom_site_label
_atom_site_type_symbol
_atom_site_fract_x
_atom_site_fract_y
_atom_site_fract_z
_atom_site_U_iso_or_equiv
_atom_site_adp_type
_atom_site_occupancy
_atom_site_site_symmetry_order
_atom_site_calc_flag
_atom_site_refinement_flags_posn
_atom_site_refinement_flags_adp
_atom_site_refinement_flags_occupancy
_atom_site_disorder_assembly
_atom_site_disorder_group
O1 O 0.58486(14) 0.21482(11) 0.80658(8) 0.0495(3) Uani 1 1 d . . . . .
H1A H 0.512452 0.187057 0.760319 0.074 Uiso 1 1 calc R U . . .
O2 O 0.74117(16) 0.16150(13) 0.69753(9) 0.0666(4) Uani 1 1 d . . . . .
O3 O 0.92703(14) 0.39670(11) 0.68681(8) 0.0498(3) Uani 1 1 d . . . . .
H3 H 0.88343 0.421621 0.734931 0.075 Uiso 1 1 calc R U . . .
O4 O 1.10783(15) 0.39644(11) 0.78804(8) 0.0543(3) Uani 1 1 d . . . . .
N1 N 0.64198(18) 0.25100(11) 1.00069(10) 0.0400(3) Uani 1 1 d D . . . .
H1B H 0.606(2) 0.2558(14) 0.9535(13) 0.048 Uiso 1 1 d . U . . .
N2 N 0.87747(18) 0.26092(12) 0.48718(10) 0.0438(4) Uani 1 1 d D . . . .
H2B H 0.839(2) 0.2824(15) 0.5405(14) 0.053 Uiso 1 1 d . U . . .
N3 N 0.34224(17) 0.12463(12) 0.67423(10) 0.0455(4) Uani 1 1 d . . . . .
N4 N 0.76043(17) 0.46310(12) 0.82454(10) 0.0444(4) Uani 1 1 d . . . . .
Cl1A Cl 0.2922(7) 0.2240(5) 0.9640(5) 0.0703(11) Uani 0.520(11) 1 d . U P A 1
Cl2A Cl 0.8527(4) 0.3266(4) 1.1825(3) 0.0630(6) Uani 0.520(11) 1 d . U P A 1
C1A C 0.3971(14) 0.2625(13) 1.0726(7) 0.0528(18) Uani 0.520(11) 1 d . U P A 1
C2A C 0.5616(12) 0.2660(15) 1.0783(8) 0.039(2) Uani 0.520(11) 1 d D U P A 1
C3A C 0.6438(9) 0.3024(11) 1.1666(7) 0.0477(16) Uani 0.520(11) 1 d . U P A 1
C4A C 0.5644(9) 0.3231(8) 1.2449(6) 0.0647(17) Uani 0.520(11) 1 d . U P A 1
H4A H 0.621903 0.343979 1.304433 0.078 Uiso 0.520(11) 1 calc R U P A 1
C5A C 0.4002(11) 0.3130(7) 1.2352(6) 0.0705(19) Uani 0.520(11) 1 d . U P A 1
H5A H 0.344804 0.326426 1.288684 0.085 Uiso 0.520(11) 1 calc R U P A 1
C6A C 0.3165(9) 0.2844(7) 1.1510(7) 0.0661(18) Uani 0.520(11) 1 d . U P A 1
H6A H 0.204162 0.279356 1.145608 0.079 Uiso 0.520(11) 1 calc R U P A 1
Cl1B Cl 0.2912(7) 0.2182(5) 0.9386(3) 0.0571(7) Uani 0.480(11) 1 d . U P A 2
Cl2B Cl 0.8003(9) 0.3288(4) 1.1956(3) 0.0803(11) Uani 0.480(11) 1 d . U P A 2
C1B C 0.3726(14) 0.2564(14) 1.0523(7) 0.0462(17) Uani 0.480(11) 1 d . U P A 2
C2B C 0.5390(15) 0.2739(17) 1.0716(8) 0.039(2) Uani 0.480(11) 1 d D U P A 2
C3B C 0.5960(12) 0.3037(12) 1.1655(8) 0.0551(18) Uani 0.480(11) 1 d . U P A 2
C4B C 0.4922(15) 0.3121(7) 1.2332(6) 0.068(2) Uani 0.480(11) 1 d . U P A 2
H4B H 0.533505 0.328619 1.295298 0.082 Uiso 0.480(11) 1 calc R U P A 2
C5B C 0.3298(14) 0.2964(7) 1.2104(7) 0.070(2) Uani 0.480(11) 1 d . U P A 2
H5B H 0.259365 0.303636 1.257088 0.084 Uiso 0.480(11) 1 calc R U P A 2
C6B C 0.2683(12) 0.2702(7) 1.1194(6) 0.0602(17) Uani 0.480(11) 1 d . U P A 2
H6B H 0.15702 0.261802 1.103609 0.072 Uiso 0.480(11) 1 calc R U P A 2
C7 C 0.71635(19) 0.16946(12) 0.97307(11) 0.0361(4) Uani 1 1 d . . . . .
C8 C 0.81910(18) 0.16020(12) 0.90384(11) 0.0362(4) Uani 1 1 d . . . . .
C9 C 0.8872(2) 0.07852(14) 0.87506(13) 0.0458(4) Uani 1 1 d . . . . .
H9 H 0.954706 0.070596 0.826938 0.055 Uiso 1 1 calc R U . . .
C10 C 0.8598(2) 0.00886(15) 0.91418(14) 0.0521(5) Uani 1 1 d . . . . .
H10 H 0.909111 -0.045782 0.894054 0.062 Uiso 1 1 calc R U . . .
C11 C 0.7599(2) 0.01918(14) 0.98294(14) 0.0510(5) Uani 1 1 d . . . . .
H11 H 0.740388 -0.028583 1.010462 0.061 Uiso 1 1 calc R U . . .
C12 C 0.6879(2) 0.09869(13) 1.01219(12) 0.0438(4) Uani 1 1 d . . . . .
H12 H 0.618546 0.104862 1.059329 0.053 Uiso 1 1 calc R U . . .
C13 C 0.8533(2) 0.23472(14) 0.85882(12) 0.0419(4) Uani 1 1 d . . . . .
H13A H 0.96026 0.237951 0.835805 0.05 Uiso 1 1 calc R U . . .
H13B H 0.857311 0.304985 0.905599 0.05 Uiso 1 1 calc R U . . .
C14 C 0.7230(2) 0.20045(14) 0.77853(12) 0.0416(4) Uani 1 1 d . . . . .
Cl3A Cl 0.9794(9) 0.1284(5) 0.3077(3) 0.0823(11) Uani 0.520(11) 1 d . U P A 1
Cl4A Cl 0.5437(5) 0.2648(3) 0.5357(3) 0.0690(8) Uani 0.520(11) 1 d . U P A 1
C15A C 0.7842(11) 0.1342(11) 0.3252(9) 0.0609(17) Uani 0.520(11) 1 d . U P A 1
C16A C 0.7545(16) 0.1975(16) 0.4131(8) 0.0482(17) Uani 0.520(11) 1 d D U P A 1
C17A C 0.5926(13) 0.1935(9) 0.4270(6) 0.0594(16) Uani 0.520(11) 1 d . U P A 1
C18A C 0.4689(11) 0.1326(7) 0.3563(6) 0.0728(17) Uani 0.520(11) 1 d . U P A 1
H18A H 0.359597 0.129288 0.36716 0.087 Uiso 0.520(11) 1 calc R U P A 1
C19A C 0.5033(11) 0.0759(7) 0.2691(7) 0.0784(19) Uani 0.520(11) 1 d . U P A 1
H19A H 0.416321 0.036683 0.219627 0.094 Uiso 0.520(11) 1 calc R U P A 1
C20A C 0.6561(12) 0.0737(7) 0.2509(6) 0.0742(18) Uani 0.520(11) 1 d . U P A 1
H20A H 0.676636 0.032958 0.190302 0.089 Uiso 0.520(11) 1 calc R U P A 1
Cl3B Cl 1.0221(6) 0.1427(5) 0.3186(4) 0.0799(11) Uani 0.480(11) 1 d . U P A 2
Cl4B Cl 0.5285(6) 0.2452(4) 0.5031(6) 0.1045(14) Uani 0.480(11) 1 d . U P A 2
C15B C 0.8216(11) 0.1382(12) 0.3222(10) 0.0550(17) Uani 0.480(11) 1 d . U P A 2
C16B C 0.7691(16) 0.1983(17) 0.4059(10) 0.047(2) Uani 0.480(11) 1 d D U P A 2
C17B C 0.5997(13) 0.1795(9) 0.4024(6) 0.0561(18) Uani 0.480(11) 1 d . U P A 2
C18B C 0.4888(10) 0.1098(7) 0.3222(7) 0.0685(18) Uani 0.480(11) 1 d . U P A 2
H18B H 0.375126 0.099306 0.322862 0.082 Uiso 0.480(11) 1 calc R U P A 2
C19B C 0.5502(12) 0.0575(7) 0.2427(6) 0.0710(18) Uani 0.480(11) 1 d . U P A 2
H19B H 0.478267 0.010984 0.187169 0.085 Uiso 0.480(11) 1 calc R U P A 2
C20B C 0.7169(10) 0.0720(8) 0.2428(7) 0.0691(18) Uani 0.480(11) 1 d . U P A 2
H20B H 0.757909 0.035731 0.18736 0.083 Uiso 0.480(11) 1 calc R U P A 2
C21 C 1.01494(19) 0.33853(13) 0.48574(11) 0.0364(4) Uani 1 1 d . . . . .
C22 C 1.1470(2) 0.37617(14) 0.55466(11) 0.0407(4) Uani 1 1 d . . . . .
C23 C 1.2810(2) 0.45186(16) 0.55380(14) 0.0529(5) Uani 1 1 d . . . . .
H23 H 1.372175 0.477913 0.600127 0.064 Uiso 1 1 calc R U . . .
C24 C 1.2853(2) 0.49006(16) 0.48782(16) 0.0585(5) Uani 1 1 d . . . . .
H24 H 1.378507 0.542121 0.488763 0.07 Uiso 1 1 calc R U . . .
C25 C 1.1538(3) 0.45270(15) 0.41987(14) 0.0531(5) Uani 1 1 d . . . . .
H25 H 1.156073 0.478826 0.373855 0.064 Uiso 1 1 calc R U . . .
C26 C 1.0187(2) 0.37703(14) 0.41928(12) 0.0425(4) Uani 1 1 d . . . . .
H26 H 0.927905 0.351351 0.372786 0.051 Uiso 1 1 calc R U . . .
C27 C 1.1479(2) 0.33524(17) 0.62735(12) 0.0516(5) Uani 1 1 d . . . . .
H27A H 1.262311 0.34808 0.650831 0.062 Uiso 1 1 calc R U . . .
H27B H 1.097996 0.259196 0.596952 0.062 Uiso 1 1 calc R U . . .
C28 C 1.0614(2) 0.38013(14) 0.70963(12) 0.0418(4) Uani 1 1 d . . . . .
C29 C 0.3513(2) 0.06038(17) 0.58871(14) 0.0578(5) Uani 1 1 d . . . . .
H29 H 0.453205 0.048384 0.574523 0.069 Uiso 1 1 calc R U . . .
C30 C 0.2224(2) 0.00974(16) 0.51887(14) 0.0558(5) Uani 1 1 d . . . . .
H30 H 0.236405 -0.03582 0.45844 0.067 Uiso 1 1 calc R U . . .
C31 C 0.07138(19) 0.02520(13) 0.53667(12) 0.0379(4) Uani 1 1 d . . . . .
C32 C 0.0620(2) 0.09086(17) 0.62716(13) 0.0547(5) Uani 1 1 d . . . . .
H32 H -0.038697 0.103068 0.644259 0.066 Uiso 1 1 calc R U . . .
C33 C 0.1979(2) 0.13845(18) 0.69234(13) 0.0584(5) Uani 1 1 d . . . . .
H33 H 0.187983 0.183781 0.753788 0.07 Uiso 1 1 calc R U . . .
C34 C 0.6015(2) 0.44414(17) 0.80465(13) 0.0561(5) Uani 1 1 d . . . . .
H34 H 0.558124 0.419386 0.741235 0.067 Uiso 1 1 calc R U . . .
C35 C 0.4963(2) 0.45824(16) 0.87035(12) 0.0493(5) Uani 1 1 d . . . . .
H35 H 0.383982 0.444372 0.852169 0.059 Uiso 1 1 calc R U . . .
C36 C 0.55494(19) 0.49279(12) 0.96326(11) 0.0347(4) Uani 1 1 d . . . . .
C37 C 0.7208(2) 0.51354(15) 0.98393(12) 0.0472(4) Uani 1 1 d . . . . .
H37 H 0.768043 0.538424 1.04665 0.057 Uiso 1 1 calc R U . . .
C38 C 0.8169(2) 0.49802(15) 0.91340(12) 0.0486(5) Uani 1 1 d . . . . .
H38 H 0.930394 0.513272 0.929495 0.058 Uiso 1 1 calc R U . . .

loop_
_atom_site_aniso_label
_atom_site_aniso_U_11
_atom_site_aniso_U_22
_atom_site_aniso_U_33
_atom_site_aniso_U_23
_atom_site_aniso_U_13
_atom_site_aniso_U_12
O1 0.0362(7) 0.0731(9) 0.0386(7) 0.0188(6) 0.0008(5) 0.0232(6)
O2 0.0473(8) 0.1066(12) 0.0404(8) 0.0209(8) 0.0085(6) 0.0300(8)
O3 0.0418(7) 0.0825(10) 0.0323(6) 0.0246(6) 0.0087(5) 0.0291(7)
O4 0.0451(7) 0.0821(10) 0.0372(7) 0.0277(7) -0.0006(6) 0.0170(7)
N1 0.0455(9) 0.0418(8) 0.0335(8) 0.0150(7) 0.0011(6) 0.0156(7)
N2 0.0391(8) 0.0521(9) 0.0337(8) 0.0154(7) 0.0034(6) 0.0075(7)
N3 0.0361(8) 0.0639(10) 0.0423(8) 0.0264(8) 0.0041(6) 0.0171(7)
N4 0.0404(8) 0.0592(10) 0.0396(8) 0.0226(7) 0.0099(7) 0.0210(7)
Cl1A 0.0515(12) 0.0587(12) 0.093(3) 0.0243(19) -0.0140(16) 0.0181(8)
Cl2A 0.0530(12) 0.0739(10) 0.0441(10) 0.0106(7) -0.0085(8) 0.0140(10)
C1A 0.051(3) 0.039(3) 0.063(3) 0.013(4) 0.004(3) 0.020(3)
C2A 0.046(3) 0.028(3) 0.047(3) 0.013(3) 0.007(2) 0.020(2)
C3A 0.055(3) 0.045(3) 0.041(2) 0.010(2) 0.010(2) 0.023(3)
C4A 0.072(3) 0.061(3) 0.051(3) 0.012(3) 0.017(3) 0.024(3)
C5A 0.069(4) 0.068(4) 0.067(3) 0.016(3) 0.032(3) 0.026(4)
C6A 0.054(3) 0.056(4) 0.079(4) 0.014(4) 0.020(3) 0.025(3)
Cl1B 0.0358(11) 0.0689(12) 0.0601(16) 0.0227(12) 0.0024(11) 0.0120(8)
Cl2B 0.098(3) 0.0801(12) 0.0470(14) 0.0173(10) -0.0240(17) 0.018(2)
C1B 0.056(4) 0.039(3) 0.048(3) 0.019(3) 0.019(2) 0.018(4)
C2B 0.061(4) 0.033(4) 0.033(2) 0.018(2) 0.010(2) 0.024(3)
C3B 0.083(4) 0.046(3) 0.037(3) 0.013(2) 0.009(3) 0.028(5)
C4B 0.111(5) 0.054(3) 0.037(3) 0.016(2) 0.020(4) 0.025(6)
C5B 0.102(5) 0.048(3) 0.057(3) 0.014(3) 0.039(4) 0.028(4)
C6B 0.074(4) 0.044(3) 0.063(3) 0.018(3) 0.033(3) 0.024(3)
C7 0.0313(8) 0.0356(9) 0.0355(9) 0.0117(7) -0.0058(7) 0.0060(7)
C8 0.0247(8) 0.0397(9) 0.0381(9) 0.0138(7) -0.0050(7) 0.0042(7)
C9 0.0316(9) 0.0537(11) 0.0502(10) 0.0197(9) 0.0018(8) 0.0134(8)
C10 0.0488(11) 0.0473(11) 0.0610(12) 0.0191(10) 0.0008(9) 0.0220(9)
C11 0.0580(12) 0.0433(10) 0.0548(12) 0.0245(9) -0.0010(10) 0.0139(9)
C12 0.0450(10) 0.0439(10) 0.0411(10) 0.0192(8) 0.0022(8) 0.0085(8)
C13 0.0313(9) 0.0486(10) 0.0447(10) 0.0213(8) 0.0028(7) 0.0074(8)
C14 0.0366(9) 0.0502(10) 0.0399(10) 0.0206(8) 0.0055(8) 0.0128(8)
Cl3A 0.124(3) 0.0621(17) 0.0557(11) 0.0137(12) 0.0319(17) 0.037(2)
Cl4A 0.0464(10) 0.0760(16) 0.0963(18) 0.0469(14) 0.0271(11) 0.0188(11)
C15A 0.084(3) 0.047(3) 0.041(2) 0.017(2) -0.007(3) 0.003(3)
C16A 0.060(3) 0.044(3) 0.038(2) 0.023(2) -0.008(2) 0.003(3)
C17A 0.056(3) 0.054(3) 0.061(3) 0.031(2) -0.011(2) -0.004(2)
C18A 0.068(3) 0.065(3) 0.074(3) 0.035(2) -0.021(3) -0.007(2)
C19A 0.087(3) 0.065(3) 0.064(3) 0.027(2) -0.023(3) -0.007(3)
C20A 0.095(4) 0.056(3) 0.049(2) 0.020(2) -0.013(3) -0.008(4)
Cl3B 0.0715(16) 0.0536(14) 0.089(2) 0.0034(12) 0.0292(12) 0.0203(11)
Cl4B 0.0570(14) 0.0814(15) 0.141(3) 0.021(2) 0.041(2) 0.0079(11)
C15B 0.058(3) 0.042(3) 0.053(3) 0.018(2) -0.003(2) -0.002(3)
C16B 0.039(3) 0.039(3) 0.056(3) 0.020(3) -0.005(2) 0.002(2)
C17B 0.041(3) 0.048(3) 0.074(3) 0.026(3) -0.007(3) 0.003(2)
C18B 0.056(3) 0.054(3) 0.080(4) 0.027(3) -0.014(3) -0.006(2)
C19B 0.069(3) 0.056(3) 0.068(3) 0.024(2) -0.021(3) -0.009(3)
C20B 0.077(3) 0.050(3) 0.056(3) 0.016(2) -0.009(3) -0.010(3)
C21 0.0323(9) 0.0428(9) 0.0311(8) 0.0111(7) 0.0074(7) 0.0133(7)
C22 0.0320(9) 0.0550(11) 0.0343(9) 0.0135(8) 0.0093(7) 0.0200(8)
C23 0.0311(9) 0.0655(13) 0.0519(11) 0.0155(10) 0.0087(8) 0.0128(9)
C24 0.0396(11) 0.0553(12) 0.0754(14) 0.0232(11) 0.0246(11) 0.0119(9)
C25 0.0623(13) 0.0592(12) 0.0539(12) 0.0305(10) 0.0323(10) 0.0318(10)
C26 0.0447(10) 0.0507(11) 0.0348(9) 0.0158(8) 0.0101(8) 0.0215(9)
C27 0.0430(10) 0.0773(14) 0.0414(10) 0.0235(10) 0.0049(8) 0.0313(10)
C28 0.0358(9) 0.0543(11) 0.0354(9) 0.0202(8) 0.0014(7) 0.0113(8)
C29 0.0316(10) 0.0805(15) 0.0531(12) 0.0187(11) 0.0041(9) 0.0191(10)
C30 0.0359(10) 0.0713(13) 0.0476(11) 0.0108(10) 0.0024(8) 0.0187(9)
C31 0.0313(9) 0.0458(10) 0.0447(10) 0.0274(8) 0.0046(7) 0.0105(7)
C32 0.0348(10) 0.0904(15) 0.0444(11) 0.0290(10) 0.0064(8) 0.0262(10)
C33 0.0434(11) 0.0944(16) 0.0388(10) 0.0249(10) 0.0048(9) 0.0279(11)
C34 0.0459(11) 0.0877(15) 0.0355(10) 0.0263(10) 0.0066(8) 0.0202(10)
C35 0.0333(9) 0.0773(13) 0.0356(9) 0.0218(9) 0.0043(8) 0.0166(9)
C36 0.0348(9) 0.0355(8) 0.0343(9) 0.0135(7) 0.0041(7) 0.0132(7)
C37 0.0391(10) 0.0669(12) 0.0325(9) 0.0138(8) 0.0031(7) 0.0223(9)
C38 0.0358(10) 0.0704(13) 0.0409(10) 0.0204(9) 0.0066(8) 0.0228(9)

loop_
_atom_type_symbol
_atom_type_description
_atom_type_scat_dispersion_real
_atom_type_scat_dispersion_imag
_atom_type_scat_source
C C 0.0033 0.0016 'International Tables Vol C Tables 4.2.6.8 and 6.1.1.4'
H H 0 0 'International Tables Vol C Tables 4.2.6.8 and 6.1.1.4'
Cl Cl 0.1484 0.1585 'International Tables Vol C Tables 4.2.6.8 and 6.1.1.4'
N N 0.0061 0.0033 'International Tables Vol C Tables 4.2.6.8 and 6.1.1.4'
O O 0.0106 0.006 'International Tables Vol C Tables 4.2.6.8 and 6.1.1.4'

loop_
_geom_angle_atom_site_label_1
_geom_angle_atom_site_label_2
_geom_angle_atom_site_label_3
_geom_angle
_geom_angle_site_symmetry_3
C14 O1 H1A 109.5 .
C28 O3 H3 109.5 .
C2A N1 C7 116.3(8) .
C7 N1 C2B 126.4(8) .
C2A N1 H1B 122.6(14) .
C7 N1 H1B 110.2(13) .
C2B N1 H1B 111.0(14) .
C16A N2 C21 125.2(8) .
C16B N2 C21 119.1(9) .
C16A N2 H2B 112.0(14) .
C16B N2 H2B 118.9(14) .
C21 N2 H2B 110.9(13) .
C29 N3 C33 116.66(16) .
C38 N4 C34 116.56(15) .
C6A C1A C2A 121.5(7) .
C6A C1A Cl1A 120.0(8) .
C2A C1A Cl1A 118.4(9) .
N1 C2A C3A 121.8(8) .
N1 C2A C1A 120.4(8) .
C3A C2A C1A 116.8(8) .
C4A C3A C2A 121.8(7) .
C4A C3A Cl2A 117.9(6) .
C2A C3A Cl2A 120.3(7) .
C5A C4A C3A 119.1(7) .
C5A C4A H4A 120.5 .
C3A C4A H4A 120.5 .
C6A C5A C4A 121.3(7) .
C6A C5A H5A 119.4 .
C4A C5A H5A 119.4 .
C5A C6A C1A 119.2(6) .
C5A C6A H6A 120.4 .
C1A C6A H6A 120.4 .
C6B C1B C2B 123.8(8) .
C6B C1B Cl1B 117.6(8) .
C2B C1B Cl1B 118.6(8) .
C1B C2B C3B 115.3(9) .
C1B C2B N1 122.9(8) .
C3B C2B N1 121.3(8) .
C4B C3B C2B 122.0(8) .
C4B C3B Cl2B 119.7(8) .
C2B C3B Cl2B 118.3(8) .
C5B C4B C3B 120.0(7) .
C5B C4B H4B 120 .
C3B C4B H4B 120 .
C4B C5B C6B 120.2(7) .
C4B C5B H5B 119.9 .
C6B C5B H5B 119.9 .
C1B C6B C5B 118.5(7) .
C1B C6B H6B 120.7 .
C5B C6B H6B 120.7 .
C12 C7 C8 119.56(15) .
C12 C7 N1 121.64(15) .
C8 C7 N1 118.79(15) .
C9 C8 C7 118.53(16) .
C9 C8 C13 119.83(15) .
C7 C8 C13 121.62(15) .
C10 C9 C8 121.88(17) .
C10 C9 H9 119.1 .
C8 C9 H9 119.1 .
C9 C10 C11 119.20(17) .
C9 C10 H10 120.4 .
C11 C10 H10 120.4 .
C10 C11 C12 120.42(17) .
C10 C11 H11 119.8 .
C12 C11 H11 119.8 .
C11 C12 C7 120.40(17) .
C11 C12 H12 119.8 .
C7 C12 H12 119.8 .
C8 C13 C14 110.43(14) .
C8 C13 H13A 109.6 .
C14 C13 H13A 109.6 .
C8 C13 H13B 109.6 .
C14 C13 H13B 109.6 .
H13A C13 H13B 108.1 .
O2 C14 O1 123.23(16) .
O2 C14 C13 124.27(16) .
O1 C14 C13 112.47(15) .
C16A C15A C20A 121.0(8) .
C16A C15A Cl3A 119.4(8) .
C20A C15A Cl3A 119.6(8) .
N2 C16A C15A 122.8(10) .
N2 C16A C17A 119.4(10) .
C15A C16A C17A 117.8(9) .
C18A C17A C16A 121.2(7) .
C18A C17A Cl4A 117.9(7) .
C16A C17A Cl4A 120.9(7) .
C17A C18A C19A 119.5(7) .
C17A C18A H18A 120.2 .
C19A C18A H18A 120.2 .
C20A C19A C18A 122.7(7) .
C20A C19A H19A 118.7 .
C18A C19A H19A 118.7 .
C19A C20A C15A 117.7(7) .
C19A C20A H20A 121.1 .
C15A C20A H20A 121.1 .
C20B C15B C16B 122.7(8) .
C20B C15B Cl3B 116.9(8) .
C16B C15B Cl3B 120.3(9) .
N2 C16B C17B 123.6(10) .
N2 C16B C15B 121.3(10) .
C17B C16B C15B 114.6(9) .
C16B C17B C18B 123.8(8) .
C16B C17B Cl4B 116.8(8) .
C18B C17B Cl4B 119.5(7) .
C19B C18B C17B 117.9(7) .
C19B C18B H18B 121 .
C17B C18B H18B 121 .
C18B C19B C20B 120.6(7) .
C18B C19B H19B 119.7 .
C20B C19B H19B 119.7 .
C15B C20B C19B 120.3(7) .
C15B C20B H20B 119.9 .
C19B C20B H20B 119.9 .
C26 C21 C22 120.26(16) .
C26 C21 N2 121.77(15) .
C22 C21 N2 117.96(15) .
C23 C22 C21 118.26(17) .
C23 C22 C27 119.99(16) .
C21 C22 C27 121.73(16) .
C24 C23 C22 121.63(18) .
C24 C23 H23 119.2 .
C22 C23 H23 119.2 .
C23 C24 C25 119.82(18) .
C23 C24 H24 120.1 .
C25 C24 H24 120.1 .
C24 C25 C26 119.56(18) .
C24 C25 H25 120.2 .
C26 C25 H25 120.2 .
C21 C26 C25 120.46(17) .
C21 C26 H26 119.8 .
C25 C26 H26 119.8 .
C22 C27 C28 116.03(15) .
C22 C27 H27A 108.3 .
C28 C27 H27A 108.3 .
C22 C27 H27B 108.3 .
C28 C27 H27B 108.3 .
H27A C27 H27B 107.4 .
O4 C28 O3 123.45(16) .
O4 C28 C27 123.35(16) .
O3 C28 C27 113.16(14) .
N3 C29 C30 123.90(17) .
N3 C29 H29 118 .
C30 C29 H29 118 .
C29 C30 C31 119.88(18) .
C29 C30 H30 120.1 .
C31 C30 H30 120.1 .
C32 C31 C30 115.85(16) .
C32 C31 C31 121.84(19) 2_556
C30 C31 C31 122.3(2) 2_556
C33 C32 C31 120.12(17) .
C33 C32 H32 119.9 .
C31 C32 H32 119.9 .
N3 C33 C32 123.57(18) .
N3 C33 H33 118.2 .
C32 C33 H33 118.2 .
N4 C34 C35 123.85(17) .
N4 C34 H34 118.1 .
C35 C34 H34 118.1 .
C34 C35 C36 119.63(16) .
C34 C35 H35 120.2 .
C36 C35 H35 120.2 .
C35 C36 C37 116.40(15) .
C35 C36 C36 121.55(18) 2_667
C37 C36 C36 122.05(18) 2_667
C38 C37 C36 119.81(16) .
C38 C37 H37 120.1 .
C36 C37 H37 120.1 .
N4 C38 C37 123.73(16) .
N4 C38 H38 118.1 .
C37 C38 H38 118.1 .

loop_
_geom_bond_atom_site_label_1
_geom_bond_atom_site_label_2
_geom_bond_distance
_geom_bond_site_symmetry_2
O1 C14 1.311(2) .
O1 H1A 0.84 .
O2 C14 1.204(2) .
O3 C28 1.317(2) .
O3 H3 0.84 .
O4 C28 1.206(2) .
N1 C2A 1.382(11) .
N1 C7 1.423(2) .
N1 C2B 1.423(11) .
N1 H1B 0.841(19) .
N2 C16A 1.392(11) .
N2 C16B 1.392(12) .
N2 C21 1.423(2) .
N2 H2B 0.873(19) .
N3 C29 1.317(2) .
N3 C33 1.326(2) .
N4 C38 1.321(2) .
N4 C34 1.330(2) .
Cl1A C1A 1.731(8) .
Cl2A C3A 1.733(6) .
C1A C6A 1.389(13) .
C1A C2A 1.403(13) .
C2A C3A 1.384(12) .
C3A C4A 1.382(10) .
C4A C5A 1.382(8) .
C4A H4A 0.95 .
C5A C6A 1.355(10) .
C5A H5A 0.95 .
C6A H6A 0.95 .
Cl1B C1B 1.728(8) .
Cl2B C3B 1.718(8) .
C1B C6B 1.384(12) .
C1B C2B 1.394(13) .
C2B C3B 1.408(14) .
C3B C4B 1.390(12) .
C4B C5B 1.375(10) .
C4B H4B 0.95 .
C5B C6B 1.388(10) .
C5B H5B 0.95 .
C6B H6B 0.95 .
C7 C12 1.388(2) .
C7 C8 1.400(2) .
C8 C9 1.389(2) .
C8 C13 1.508(2) .
C9 C10 1.374(3) .
C9 H9 0.95 .
C10 C11 1.377(3) .
C10 H10 0.95 .
C11 C12 1.384(2) .
C11 H11 0.95 .
C12 H12 0.95 .
C13 C14 1.510(2) .
C13 H13A 0.99 .
C13 H13B 0.99 .
Cl3A C15A 1.724(9) .
Cl4A C17A 1.736(8) .
C15A C16A 1.395(15) .
C15A C20A 1.414(11) .
C16A C17A 1.402(15) .
C17A C18A 1.361(9) .
C18A C19A 1.374(9) .
C18A H18A 0.95 .
C19A C20A 1.355(10) .
C19A H19A 0.95 .
C20A H20A 0.95 .
Cl3B C15B 1.712(9) .
Cl4B C17B 1.709(8) .
C15B C20B 1.366(12) .
C15B C16B 1.418(16) .
C16B C17B 1.407(15) .
C17B C18B 1.408(10) .
C18B C19B 1.376(10) .
C18B H18B 0.95 .
C19B C20B 1.394(10) .
C19B H19B 0.95 .
C20B H20B 0.95 .
C21 C26 1.380(2) .
C21 C22 1.393(2) .
C22 C23 1.385(3) .
C22 C27 1.501(3) .
C23 C24 1.369(3) .
C23 H23 0.95 .
C24 C25 1.382(3) .
C24 H24 0.95 .
C25 C26 1.383(3) .
C25 H25 0.95 .
C26 H26 0.95 .
C27 C28 1.505(2) .
C27 H27A 0.99 .
C27 H27B 0.99 .
C29 C30 1.372(3) .
C29 H29 0.95 .
C30 C31 1.389(2) .
C30 H30 0.95 .
C31 C32 1.382(3) .
C31 C31 1.484(3) 2_556
C32 C33 1.372(3) .
C32 H32 0.95 .
C33 H33 0.95 .
C34 C35 1.372(2) .
C34 H34 0.95 .
C35 C36 1.384(2) .
C35 H35 0.95 .
C36 C37 1.385(2) .
C36 C36 1.489(3) 2_667
C37 C38 1.375(2) .
C37 H37 0.95 .
C38 H38 0.95 .

loop_
_geom_hbond_atom_site_label_D
_geom_hbond_atom_site_label_H
_geom_hbond_atom_site_label_A
_geom_hbond_distance_DH
_geom_hbond_distance_HA
_geom_hbond_distance_DA
_geom_hbond_angle_DHA
O1 H1A N3 0.84 1.76 2.5906(18) 171.8
O3 H3 N4 0.84 1.78 2.6119(18) 170.6
N1 H1B O1 0.841(19) 2.143(19) 2.9079(19) 151.1(17)
N2 H2B O3 0.873(19) 2.21(2) 2.9249(19) 138.5(16)
N2 H2B Cl4A 0.873(19) 2.486(19) 2.988(4) 117.3(15)
